data_7243070
loop_
_publ_author_name
'Singh, Abhishek'
'Singh, Reman Kumar'
'Patwari, G. Naresh'

_publ_section_title
;
 Hierarchy of \p-stacking determines the conformational preferences of
 bis-squaramates
;
_journal_issue 31
_journal_name_full CrystEngComm
_journal_page_first 5331
_journal_page_last 5336
_journal_paper_doi 10.1039/D1CE00623A
_journal_volume 23
_journal_year 2021
_chemical_formula_moiety 'C14 H16 N2 O6'
_chemical_formula_sum 'C14 H16 N2 O6'
_chemical_formula_weight 308.29
_chemical_name_common 4,4'-(ethane-1,2-diylbis(methylazanediyl))bis(3-methoxycyclobut-3-ene-1,2-dione)
_chemical_name_systematic Sq-1,2-methyldimer
_space_group_crystal_system triclinic
_space_group_IT_number 2
_space_group_name_Hall '-P 1'
_space_group_name_H-M_alt 'P -1'
_atom_sites_solution_hydrogens geom
_atom_sites_solution_primary direct
_audit_creation_date 2020-02-13
_audit_creation_method
;
Olex2 1.3-ac4
(compiled 2019.04.23 svn.r3594 for Rigaku Oxford Diffraction, GUI svn.r5739)
;
_audit_update_record
;
2020-02-25 deposited with the CCDC.	2021-06-14 downloaded from the CCDC.
;
_cell_angle_alpha 79.094(4)
_cell_angle_beta 86.345(3)
_cell_angle_gamma 79.409(3)
_cell_formula_units_Z 2
_cell_length_a 7.8262(3)
_cell_length_b 9.1203(4)
_cell_length_c 10.2647(4)
_cell_measurement_reflns_used 6752
_cell_measurement_temperature 150
_cell_measurement_theta_max 31.0030
_cell_measurement_theta_min 2.0480
_cell_volume 706.86(5)
_computing_cell_refinement 'CrysAlisPro 1.171.38.43 (Rigaku OD, 2015)'
_computing_data_collection 'CrysAlisPro 1.171.38.43 (Rigaku OD, 2015)'
_computing_data_reduction 'CrysAlisPro 1.171.38.43 (Rigaku OD, 2015)'
_computing_molecular_graphics 'Olex2 (Dolomanov et al., 2009)'
_computing_publication_material 'Olex2 (Dolomanov et al., 2009)'
_computing_structure_refinement 'ShelXL (Sheldrick, 2015)'
_computing_structure_solution 'ShelXT (Sheldrick, 2015)'
_diffrn_ambient_temperature 150
_diffrn_detector 'CCD plate'
_diffrn_measured_fraction_theta_full 0.998
_diffrn_measured_fraction_theta_max 0.998
_diffrn_measurement_details
;
List of Runs (angles in degrees, time in seconds):

  # Type    Start    End  Width  t~exp~   \w     \q     \k     \f   Frames
#--------------------------------------------------------------------------
  1  \w   -110.00  19.00   0.50    8.00    --  -20.00 -72.00-180.00  258
  2  \w    -99.00  25.00   0.50    8.00    --  -20.00   0.00-180.00  248
  3  \w    -69.00  10.00   0.50    8.00    --  -20.00 -72.00 -36.00  158
  4  \w    -52.50   0.00   0.50    8.00    --  -20.00  72.00 108.00  105
  5  \w    -39.00  -9.00   0.50    8.00    --  -20.00 -72.00-108.00   60
  6  \w    -63.00  70.00   0.50    8.00    --  -20.00   0.00-108.00  266
  7  \w    -81.00  19.00   0.50    8.00    --  -20.00 -72.00 108.00  200
  8  \w    -59.00   1.50   0.50    8.00    --  -20.00  72.00 -36.00  121
  9  \w    -58.50 -12.00   0.50    8.00    --  -20.00  72.00  36.00   93
;
_diffrn_measurement_device 'abstract diffractometer'
_diffrn_measurement_device_type 'dtrek-CrysAlisPro-abstract goniometer imported rigaku-d*trek images'
_diffrn_measurement_method '\w scans'
_diffrn_orient_matrix_type 'CrysAlisPro convention (1999,Acta A55,543-557)'
_diffrn_orient_matrix_UB_11 -0.0462716000
_diffrn_orient_matrix_UB_12 0.0699961000
_diffrn_orient_matrix_UB_13 -0.0331717000
_diffrn_orient_matrix_UB_21 -0.0749390000
_diffrn_orient_matrix_UB_22 -0.0120419000
_diffrn_orient_matrix_UB_23 0.0403548000
_diffrn_orient_matrix_UB_31 0.0274217000
_diffrn_orient_matrix_UB_32 0.0377794000
_diffrn_orient_matrix_UB_33 0.0471992000
_diffrn_radiation_monochromator graphite
_diffrn_radiation_probe x-ray
_diffrn_radiation_type 'Mo K\a'
_diffrn_radiation_wavelength 0.71073
_diffrn_reflns_av_R_equivalents 0.0373
_diffrn_reflns_av_unetI/netI 0.0333
_diffrn_reflns_Laue_measured_fraction_full 0.998
_diffrn_reflns_Laue_measured_fraction_max 0.998
_diffrn_reflns_limit_h_max 9
_diffrn_reflns_limit_h_min -9
_diffrn_reflns_limit_k_max 10
_diffrn_reflns_limit_k_min -10
_diffrn_reflns_limit_l_max 12
_diffrn_reflns_limit_l_min -12
_diffrn_reflns_number 10055
_diffrn_reflns_point_group_measured_fraction_full 0.998
_diffrn_reflns_point_group_measured_fraction_max 0.998
_diffrn_reflns_theta_full 24.998
_diffrn_reflns_theta_max 24.998
_diffrn_reflns_theta_min 2.021
_diffrn_source 'fine-focus sealed X-ray tube'
_diffrn_source_type 'Enhance (Mo) X-ray Source'
_exptl_absorpt_coefficient_mu 0.115
_exptl_absorpt_correction_T_max 1.00000
_exptl_absorpt_correction_T_min 0.92683
_exptl_absorpt_correction_type multi-scan
_exptl_absorpt_process_details
;
CrysAlisPro 1.171.38.43 (Rigaku Oxford Diffraction, 2015)
Empirical absorption correction using spherical harmonics,
 implemented in SCALE3 ABSPACK scaling algorithm.
;
_exptl_crystal_colour colourless
_exptl_crystal_colour_primary colourless
_exptl_crystal_density_diffrn 1.448
_exptl_crystal_description block
_exptl_crystal_F_000 324
_exptl_crystal_recrystallization_method 'Re-crystallisation from solvent: Methanol/ACN mixture'
_exptl_crystal_size_max 0.311
_exptl_crystal_size_mid 0.179
_exptl_crystal_size_min 0.065
_refine_diff_density_max 0.545
_refine_diff_density_min -0.279
_refine_diff_density_rms 0.065
_refine_ls_extinction_method none
_refine_ls_goodness_of_fit_ref 1.036
_refine_ls_hydrogen_treatment constr
_refine_ls_matrix_type full
_refine_ls_number_parameters 203
_refine_ls_number_reflns 2484
_refine_ls_number_restraints 0
_refine_ls_restrained_S_all 1.036
_refine_ls_R_factor_all 0.0572
_refine_ls_R_factor_gt 0.0492
_refine_ls_shift/su_max 0.000
_refine_ls_shift/su_mean 0.000
_refine_ls_structure_factor_coef Fsqd
_refine_ls_weighting_details 'w=1/[\s^2^(Fo^2^)+(0.0740P)^2^+0.4427P] where P=(Fo^2^+2Fc^2^)/3'
_refine_ls_weighting_scheme calc
_refine_ls_wR_factor_gt 0.1304
_refine_ls_wR_factor_ref 0.1365
_reflns_Friedel_coverage 0.000
_reflns_number_gt 2193
_reflns_number_total 2484
_reflns_threshold_expression 'I > 2\s(I)'
_cod_data_source_file d1ce00623a2.cif
_cod_data_source_block gnp-as-13_mo
_cod_depositor_comments 'Adding full bibliography for 7243068--7243072.cif.'
_cod_database_code 7243070
_shelx_shelxl_version_number 2018/3
_chemical_oxdiff_formula C15H18O6N2
_shelx_space_group_comment
;
The symmetry employed for this shelxl refinement is uniquely defined
by the following loop, which should always be used as a source of
symmetry information in preference to the above space-group names.
They are only intended as comments.
;
_reflns_odcompleteness_completeness 91.23
_reflns_odcompleteness_iscentric 1
_reflns_odcompleteness_theta 31.08
_olex2_refinement_description
;
1. Fixed Uiso
 At 1.2 times of:
  All C(H,H) groups
 At 1.5 times of:
  All C(H,H,H) groups
2.a Secondary CH2 refined with riding coordinates:
 C7(H7A,H7B), C8(H8A,H8B)
2.b Idealised Me refined as rotating group:
 C9(H9A,H9B,H9C), C14(H14A,H14B,H14C), C6(H6A,H6B,H6C), C1(H1A,H1B,H1C)
;
_olex2_submission_special_instructions 'No special instructions were received'
_oxdiff_exptl_absorpt_empirical_details
;
Empirical correction (ABSPACK) includes:
- Absorption correction using spherical harmonics
- Frame scaling
- Detector area scaling
;
_oxdiff_exptl_absorpt_empirical_full_max 2.030
_oxdiff_exptl_absorpt_empirical_full_min 0.732

loop_
_space_group_symop_operation_xyz
'x, y, z'
'-x, -y, -z'

loop_
_atom_site_label
_atom_site_type_symbol
_atom_site_fract_x
_atom_site_fract_y
_atom_site_fract_z
_atom_site_U_iso_or_equiv
_atom_site_adp_type
_atom_site_occupancy
_atom_site_site_symmetry_order
_atom_site_calc_flag
_atom_site_refinement_flags_posn
_atom_site_refinement_flags_adp
_atom_site_refinement_flags_occupancy
_atom_site_disorder_assembly
_atom_site_disorder_group
O5 O 0.60865(19) 0.55996(16) -0.14286(14) 0.0317(4) Uani 1 1 d . . . . .
O2 O 0.45977(19) 0.03455(16) 0.27468(14) 0.0326(4) Uani 1 1 d . . . . .
O1 O 0.31921(19) 0.25055(18) 0.49189(15) 0.0366(4) Uani 1 1 d . . . . .
O4 O 0.8911(2) 0.25588(18) -0.04173(16) 0.0400(4) Uani 1 1 d . . . . .
O6 O 0.67800(19) 0.68641(15) 0.12700(14) 0.0306(4) Uani 1 1 d . . . . .
O3 O 0.72851(19) 0.27098(18) 0.53765(15) 0.0358(4) Uani 1 1 d . . . . .
N1 N 0.8602(2) 0.07034(19) 0.31621(17) 0.0269(4) Uani 1 1 d . . . . .
N2 N 0.9524(2) 0.38579(18) 0.22456(16) 0.0254(4) Uani 1 1 d . . . . .
C7 C 1.0180(3) 0.1206(2) 0.3475(2) 0.0281(5) Uani 1 1 d . . . . .
H7A H 1.113646 0.032171 0.362595 0.034 Uiso 1 1 calc R . . . .
H7B H 0.996884 0.162198 0.430579 0.034 Uiso 1 1 calc R . . . .
C4 C 0.5255(3) 0.1033(2) 0.34268(19) 0.0255(5) Uani 1 1 d . . . . .
C5 C 0.4612(3) 0.2023(2) 0.4448(2) 0.0269(5) Uani 1 1 d . . . . .
C3 C 0.7054(3) 0.1215(2) 0.36564(19) 0.0238(4) Uani 1 1 d . . . . .
C8 C 1.0730(3) 0.2404(2) 0.2374(2) 0.0281(5) Uani 1 1 d . . . . .
H8A H 1.190373 0.256528 0.255312 0.034 Uiso 1 1 calc R . . . .
H8B H 1.080379 0.203240 0.152292 0.034 Uiso 1 1 calc R . . . .
C12 C 0.6999(3) 0.5132(2) -0.04646(19) 0.0250(4) Uani 1 1 d . . . . .
C13 C 0.7340(3) 0.5652(2) 0.07323(19) 0.0236(4) Uani 1 1 d . . . . .
C11 C 0.8308(3) 0.3717(2) 0.0003(2) 0.0273(5) Uani 1 1 d . . . . .
C2 C 0.6421(3) 0.2108(2) 0.4610(2) 0.0262(5) Uani 1 1 d . . . . .
C10 C 0.8543(2) 0.4345(2) 0.11965(19) 0.0229(4) Uani 1 1 d . . . . .
C9 C 0.9598(3) 0.4820(2) 0.3223(2) 0.0325(5) Uani 1 1 d . . . . .
H9A H 0.990069 0.418082 0.408585 0.049 Uiso 1 1 calc GR . . . .
H9B H 0.846198 0.546521 0.330226 0.049 Uiso 1 1 calc GR . . . .
H9C H 1.048180 0.545768 0.293660 0.049 Uiso 1 1 calc GR . . . .
C14 C 0.5574(3) 0.8042(3) 0.0480(2) 0.0411(6) Uani 1 1 d . . . . .
H14A H 0.614032 0.839921 -0.037010 0.062 Uiso 1 1 calc GR . . . .
H14B H 0.521865 0.888896 0.095668 0.062 Uiso 1 1 calc GR . . . .
H14C H 0.454821 0.763392 0.031950 0.062 Uiso 1 1 calc GR . . . .
C6 C 0.8795(3) -0.0374(3) 0.2245(2) 0.0380(5) Uani 1 1 d . . . . .
H6A H 0.901878 0.014931 0.134210 0.057 Uiso 1 1 calc GR . . . .
H6B H 0.772380 -0.079312 0.227040 0.057 Uiso 1 1 calc GR . . . .
H6C H 0.977047 -0.119847 0.251017 0.057 Uiso 1 1 calc GR . . . .
C1 C 0.6267(4) 0.3487(3) 0.6355(3) 0.0491(7) Uani 1 1 d . . . . .
H1A H 0.607270 0.458294 0.602397 0.074 Uiso 1 1 calc GR . . . .
H1B H 0.689667 0.325927 0.718504 0.074 Uiso 1 1 calc GR . . . .
H1C H 0.514513 0.314259 0.651740 0.074 Uiso 1 1 calc GR . . . .

loop_
_atom_site_aniso_label
_atom_site_aniso_U_11
_atom_site_aniso_U_22
_atom_site_aniso_U_33
_atom_site_aniso_U_23
_atom_site_aniso_U_13
_atom_site_aniso_U_12
O5 0.0337(8) 0.0362(8) 0.0263(8) -0.0057(6) -0.0061(7) -0.0071(7)
O2 0.0314(8) 0.0352(8) 0.0338(8) -0.0104(7) -0.0060(7) -0.0069(7)
O1 0.0269(8) 0.0439(9) 0.0375(9) -0.0113(7) 0.0025(7) 0.0002(7)
O4 0.0470(10) 0.0341(9) 0.0397(9) -0.0172(7) -0.0015(7) 0.0021(7)
O6 0.0344(8) 0.0273(8) 0.0304(8) -0.0102(6) -0.0071(6) 0.0013(6)
O3 0.0316(8) 0.0462(9) 0.0366(9) -0.0215(7) 0.0024(7) -0.0118(7)
N1 0.0250(9) 0.0281(9) 0.0290(9) -0.0091(7) 0.0029(7) -0.0056(7)
N2 0.0246(9) 0.0258(9) 0.0258(9) -0.0041(7) -0.0026(7) -0.0042(7)
C7 0.0235(10) 0.0273(10) 0.0319(11) -0.0023(9) -0.0020(8) -0.0027(8)
C4 0.0270(11) 0.0239(10) 0.0243(10) -0.0007(8) -0.0022(8) -0.0043(8)
C5 0.0279(11) 0.0270(10) 0.0249(10) -0.0025(8) -0.0021(8) -0.0044(8)
C3 0.0263(10) 0.0207(9) 0.0238(10) -0.0012(7) -0.0020(8) -0.0050(8)
C8 0.0225(10) 0.0277(11) 0.0322(11) -0.0029(8) -0.0003(8) -0.0021(8)
C12 0.0242(10) 0.0271(10) 0.0254(10) -0.0054(8) 0.0013(8) -0.0088(8)
C13 0.0232(10) 0.0239(10) 0.0248(10) -0.0059(8) 0.0007(8) -0.0060(8)
C11 0.0264(10) 0.0281(11) 0.0284(11) -0.0066(8) 0.0031(8) -0.0075(8)
C2 0.0292(11) 0.0257(10) 0.0241(10) -0.0045(8) 0.0001(8) -0.0065(8)
C10 0.0208(10) 0.0238(10) 0.0254(10) -0.0050(8) 0.0027(8) -0.0075(8)
C9 0.0392(12) 0.0305(11) 0.0297(11) -0.0070(9) -0.0069(9) -0.0072(9)
C14 0.0471(14) 0.0291(12) 0.0443(14) -0.0099(10) -0.0109(11) 0.0072(10)
C6 0.0394(13) 0.0343(12) 0.0436(13) -0.0182(10) 0.0054(10) -0.0060(10)
C1 0.0510(16) 0.0595(16) 0.0435(14) -0.0267(12) 0.0039(12) -0.0108(13)

loop_
_atom_type_symbol
_atom_type_description
_atom_type_scat_dispersion_real
_atom_type_scat_dispersion_imag
_atom_type_scat_source
C C 0.0033 0.0016 'International Tables Vol C Tables 4.2.6.8 and 6.1.1.4'
H H 0.0000 0.0000 'International Tables Vol C Tables 4.2.6.8 and 6.1.1.4'
N N 0.0061 0.0033 'International Tables Vol C Tables 4.2.6.8 and 6.1.1.4'
O O 0.0106 0.0060 'International Tables Vol C Tables 4.2.6.8 and 6.1.1.4'

loop_
_geom_angle_atom_site_label_1
_geom_angle_atom_site_label_2
_geom_angle_atom_site_label_3
_geom_angle
_geom_angle_site_symmetry_1
_geom_angle_site_symmetry_3
_geom_angle_publ_flag
C13 O6 C14 115.00(16) . . ?
C2 O3 C1 116.72(18) . . ?
C7 N1 C6 117.36(16) . . ?
C3 N1 C7 122.03(17) . . ?
C3 N1 C6 120.60(17) . . ?
C10 N2 C8 120.39(17) . . ?
C10 N2 C9 121.24(17) . . ?
C9 N2 C8 117.96(17) . . ?
N1 C7 H7A 109.2 . . ?
N1 C7 H7B 109.2 . . ?
N1 C7 C8 112.24(17) . . ?
H7A C7 H7B 107.9 . . ?
C8 C7 H7A 109.2 . . ?
C8 C7 H7B 109.2 . . ?
O2 C4 C5 135.94(19) . . ?
O2 C4 C3 135.68(19) . . ?
C3 C4 C5 88.34(15) . . ?
O1 C5 C4 135.46(19) . . ?
O1 C5 C2 137.37(19) . . ?
C2 C5 C4 87.16(15) . . ?
N1 C3 C4 133.87(18) . . ?
N1 C3 C2 135.79(19) . . ?
C2 C3 C4 90.33(16) . . ?
N2 C8 C7 112.73(17) . . ?
N2 C8 H8A 109.0 . . ?
N2 C8 H8B 109.0 . . ?
C7 C8 H8A 109.0 . . ?
C7 C8 H8B 109.0 . . ?
H8A C8 H8B 107.8 . . ?
O5 C12 C13 137.47(19) . . ?
O5 C12 C11 135.41(18) . . ?
C13 C12 C11 87.12(15) . . ?
O6 C13 C12 136.11(18) . . ?
O6 C13 C10 129.87(18) . . ?
C10 C13 C12 94.02(16) . . ?
O4 C11 C12 135.8(2) . . ?
O4 C11 C10 135.7(2) . . ?
C10 C11 C12 88.51(15) . . ?
O3 C2 C5 136.35(19) . . ?
O3 C2 C3 129.43(19) . . ?
C3 C2 C5 94.16(16) . . ?
N2 C10 C13 135.71(18) . . ?
N2 C10 C11 133.94(18) . . ?
C13 C10 C11 90.34(16) . . ?
N2 C9 H9A 109.5 . . ?
N2 C9 H9B 109.5 . . ?
N2 C9 H9C 109.5 . . ?
H9A C9 H9B 109.5 . . ?
H9A C9 H9C 109.5 . . ?
H9B C9 H9C 109.5 . . ?
O6 C14 H14A 109.5 . . ?
O6 C14 H14B 109.5 . . ?
O6 C14 H14C 109.5 . . ?
H14A C14 H14B 109.5 . . ?
H14A C14 H14C 109.5 . . ?
H14B C14 H14C 109.5 . . ?
N1 C6 H6A 109.5 . . ?
N1 C6 H6B 109.5 . . ?
N1 C6 H6C 109.5 . . ?
H6A C6 H6B 109.5 . . ?
H6A C6 H6C 109.5 . . ?
H6B C6 H6C 109.5 . . ?
O3 C1 H1A 109.5 . . ?
O3 C1 H1B 109.5 . . ?
O3 C1 H1C 109.5 . . ?
H1A C1 H1B 109.5 . . ?
H1A C1 H1C 109.5 . . ?
H1B C1 H1C 109.5 . . ?

loop_
_geom_bond_atom_site_label_1
_geom_bond_atom_site_label_2
_geom_bond_distance
_geom_bond_site_symmetry_2
_geom_bond_publ_flag
O5 C12 1.220(2) . ?
O2 C4 1.215(2) . ?
O1 C5 1.222(3) . ?
O4 C11 1.220(3) . ?
O6 C13 1.320(2) . ?
O6 C14 1.448(3) . ?
O3 C2 1.321(2) . ?
O3 C1 1.451(3) . ?
N1 C7 1.467(3) . ?
N1 C3 1.322(3) . ?
N1 C6 1.467(3) . ?
N2 C8 1.468(3) . ?
N2 C10 1.321(3) . ?
N2 C9 1.463(3) . ?
C7 H7A 0.9900 . ?
C7 H7B 0.9900 . ?
C7 C8 1.517(3) . ?
C4 C5 1.514(3) . ?
C4 C3 1.486(3) . ?
C5 C2 1.454(3) . ?
C3 C2 1.399(3) . ?
C8 H8A 0.9900 . ?
C8 H8B 0.9900 . ?
C12 C13 1.454(3) . ?
C12 C11 1.512(3) . ?
C13 C10 1.401(3) . ?
C11 C10 1.481(3) . ?
C9 H9A 0.9800 . ?
C9 H9B 0.9800 . ?
C9 H9C 0.9800 . ?
C14 H14A 0.9800 . ?
C14 H14B 0.9800 . ?
C14 H14C 0.9800 . ?
C6 H6A 0.9800 . ?
C6 H6B 0.9800 . ?
C6 H6C 0.9800 . ?
C1 H1A 0.9800 . ?
C1 H1B 0.9800 . ?
C1 H1C 0.9800 . ?

loop_
_geom_torsion_atom_site_label_1
_geom_torsion_atom_site_label_2
_geom_torsion_atom_site_label_3
_geom_torsion_atom_site_label_4
_geom_torsion
_geom_torsion_site_symmetry_1
_geom_torsion_site_symmetry_2
_geom_torsion_site_symmetry_3
_geom_torsion_site_symmetry_4
_geom_torsion_publ_flag
O5 C12 C13 O6 0.5(4) . . . . ?
O5 C12 C13 C10 179.7(2) . . . . ?
O5 C12 C11 O4 0.2(4) . . . . ?
O5 C12 C11 C10 -179.7(2) . . . . ?
O2 C4 C5 O1 -2.3(4) . . . . ?
O2 C4 C5 C2 177.0(2) . . . . ?
O2 C4 C3 N1 1.9(4) . . . . ?
O2 C4 C3 C2 -177.0(2) . . . . ?
O1 C5 C2 O3 2.9(4) . . . . ?
O1 C5 C2 C3 -179.9(3) . . . . ?
O4 C11 C10 N2 0.6(4) . . . . ?
O4 C11 C10 C13 179.4(3) . . . . ?
O6 C13 C10 N2 -1.2(4) . . . . ?
O6 C13 C10 C11 180.0(2) . . . . ?
N1 C7 C8 N2 69.1(2) . . . . ?
N1 C3 C2 O3 -2.2(4) . . . . ?
N1 C3 C2 C5 -179.8(2) . . . . ?
C7 N1 C3 C4 173.25(19) . . . . ?
C7 N1 C3 C2 -8.3(3) . . . . ?
C4 C5 C2 O3 -176.4(2) . . . . ?
C4 C5 C2 C3 0.84(15) . . . . ?
C4 C3 C2 O3 176.7(2) . . . . ?
C4 C3 C2 C5 -0.85(15) . . . . ?
C5 C4 C3 N1 179.8(2) . . . . ?
C5 C4 C3 C2 0.82(14) . . . . ?
C3 N1 C7 C8 -100.4(2) . . . . ?
C3 C4 C5 O1 179.9(2) . . . . ?
C3 C4 C5 C2 -0.79(14) . . . . ?
C8 N2 C10 C13 -177.0(2) . . . . ?
C8 N2 C10 C11 1.3(3) . . . . ?
C12 C13 C10 N2 179.5(2) . . . . ?
C12 C13 C10 C11 0.70(15) . . . . ?
C12 C11 C10 N2 -179.5(2) . . . . ?
C12 C11 C10 C13 -0.67(15) . . . . ?
C13 C12 C11 O4 -179.5(3) . . . . ?
C13 C12 C11 C10 0.65(14) . . . . ?
C11 C12 C13 O6 -179.9(2) . . . . ?
C11 C12 C13 C10 -0.69(15) . . . . ?
C10 N2 C8 C7 -110.9(2) . . . . ?
C9 N2 C8 C7 76.3(2) . . . . ?
C9 N2 C10 C13 -4.5(3) . . . . ?
C9 N2 C10 C11 173.8(2) . . . . ?
C14 O6 C13 C12 -3.5(3) . . . . ?
C14 O6 C13 C10 177.5(2) . . . . ?
C6 N1 C7 C8 78.2(2) . . . . ?
C6 N1 C3 C4 -5.3(3) . . . . ?
C6 N1 C3 C2 173.2(2) . . . . ?
C1 O3 C2 C5 1.4(4) . . . . ?
C1 O3 C2 C3 -175.1(2) . . . . ?
